data_7059596
loop_
_publ_author_name
'Wang, Wen-Min'
'Gao, Yu'
'Yue, Rong-Xin'
'Qiao, Na'
'Wang, Dan-Tong'
'Shi, Ying'
'Zhang, Huan'
'Cui, Jian-Zhong'

_publ_section_title
;
 Construction of a family of Ln3 clusters using multidentate Schiff base
 and \b-diketonate ligands: fluorescence properties, magnetocaloric effect
 and slow magnetic relaxation
;
_journal_issue 22
_journal_name_full 'New Journal of Chemistry'
_journal_page_first 9230
_journal_page_last 9237
_journal_paper_doi 10.1039/D0NJ01172J
_journal_volume 44
_journal_year 2020
_chemical_formula_moiety 'C103 H77 N6 Nd3 O16, 3(C H4 O), 5[CH4O]'
_chemical_formula_sum 'C111 H109 N6 Nd3 O24'
_chemical_formula_weight 2343.76
_space_group_crystal_system monoclinic
_space_group_IT_number 14
_space_group_name_Hall '-P 2ybc'
_space_group_name_H-M_alt 'P 1 21/c 1'
_atom_sites_solution_hydrogens geom
_atom_sites_solution_primary direct
_audit_creation_date 2020-04-29
_audit_creation_method
;
Olex2 1.2
(compiled 2018.05.29 svn.r3508 for OlexSys, GUI svn.r5506)
;
_audit_update_record
;
2020-05-06 deposited with the CCDC.	2020-05-11 downloaded from the CCDC.
;
_cell_angle_alpha 90
_cell_angle_beta 104.600(2)
_cell_angle_gamma 90
_cell_formula_units_Z 4
_cell_length_a 25.3875(18)
_cell_length_b 17.4829(11)
_cell_length_c 23.7829(16)
_cell_measurement_reflns_used 9809
_cell_measurement_temperature 150(2)
_cell_measurement_theta_max 26.39
_cell_measurement_theta_min 2.37
_cell_volume 10215.1(12)
_computing_cell_refinement 'SAINT v8.37A (Bruker, 2015)'
_computing_data_reduction 'SAINT v8.37A (Bruker, 2015)'
_computing_molecular_graphics 'Olex2 (Dolomanov et al., 2009)'
_computing_publication_material 'Olex2 (Dolomanov et al., 2009)'
_computing_structure_refinement 'XL (Sheldrick, 2008)'
_computing_structure_solution 'SIR2004 (Burla et al.,  2007)'
_diffrn_ambient_temperature 150.0
_diffrn_measured_fraction_theta_full 0.998
_diffrn_measured_fraction_theta_max 0.998
_diffrn_measurement_device_type 'Bruker APEX-II CCD'
_diffrn_measurement_method '\f and \w scans'
_diffrn_radiation_type MoK\a
_diffrn_radiation_wavelength 0.71073
_diffrn_reflns_av_R_equivalents 0.1091
_diffrn_reflns_av_unetI/netI 0.0608
_diffrn_reflns_Laue_measured_fraction_full 0.998
_diffrn_reflns_Laue_measured_fraction_max 0.998
_diffrn_reflns_limit_h_max 31
_diffrn_reflns_limit_h_min -31
_diffrn_reflns_limit_k_max 21
_diffrn_reflns_limit_k_min -21
_diffrn_reflns_limit_l_max 29
_diffrn_reflns_limit_l_min -29
_diffrn_reflns_number 134366
_diffrn_reflns_point_group_measured_fraction_full 0.998
_diffrn_reflns_point_group_measured_fraction_max 0.998
_diffrn_reflns_theta_full 25.242
_diffrn_reflns_theta_max 26.022
_diffrn_reflns_theta_min 2.098
_diffrn_standards_number 0
_exptl_absorpt_coefficient_mu 1.571
_exptl_absorpt_correction_T_max 0.7454
_exptl_absorpt_correction_T_min 0.6164
_exptl_absorpt_correction_type multi-scan
_exptl_absorpt_process_details
;
SADABS-2016/2 (Bruker,2016/2) was used for absorption correction.
wR2(int) was 0.1008 before and 0.0682 after correction.
The Ratio of minimum to maximum transmission is 0.8269.
The \l/2 correction factor is Not present.
;
_exptl_crystal_colour yellow
_exptl_crystal_density_diffrn 1.524
_exptl_crystal_description block
_exptl_crystal_F_000 4396
_exptl_crystal_size_max 0.23
_exptl_crystal_size_mid 0.19
_exptl_crystal_size_min 0.12
_refine_diff_density_max 2.571
_refine_diff_density_min -1.264
_refine_diff_density_rms 0.161
_refine_ls_extinction_method none
_refine_ls_goodness_of_fit_ref 1.041
_refine_ls_hydrogen_treatment constr
_refine_ls_matrix_type full
_refine_ls_number_parameters 1200
_refine_ls_number_reflns 20092
_refine_ls_number_restraints 65
_refine_ls_restrained_S_all 1.048
_refine_ls_R_factor_all 0.0955
_refine_ls_R_factor_gt 0.0560
_refine_ls_shift/su_max 0.001
_refine_ls_shift/su_mean 0.000
_refine_ls_structure_factor_coef Fsqd
_refine_ls_weighting_details 'w=1/[\s^2^(Fo^2^)+(0.0931P)^2^+30.9517P] where P=(Fo^2^+2Fc^2^)/3'
_refine_ls_weighting_scheme calc
_refine_ls_wR_factor_gt 0.1400
_refine_ls_wR_factor_ref 0.1682
_reflns_Friedel_coverage 0.000
_reflns_number_gt 13838
_reflns_number_total 20092
_reflns_threshold_expression 'I > 2\s(I)'
_cod_data_source_file d0nj01172j2.cif
_cod_data_source_block 1
_cod_depositor_comments
;Adding full bibliography for 7059596--7059602.cif.

 Adding full bibliography for 7059596--7059602.cif.
;
_cod_database_code 7059596
_shelx_shelxl_version_number 2018/3
_shelx_space_group_comment
;
The symmetry employed for this shelxl refinement is uniquely defined
by the following loop, which should always be used as a source of
symmetry information in preference to the above space-group names.
They are only intended as comments.
;
_shelx_estimated_absorpt_t_max 0.834
_shelx_estimated_absorpt_t_min 0.714
_platon_squeeze_special_details
;
A solvent mask was calculated and 364 electrons were
found in a volume of 1410\%A^3 in 2 voids per unit cell.
This is consistent with the presence of 5[CH4O] per Formula Unit
which account for 360 electrons per unit cell.
;
_olex2_refinement_description
;
1. Fixed Uiso
 At 1.2 times of:
  All C(H) groups, All C(H,H) groups, All N(H) groups
 At 1.5 times of:
  All C(H,H,H) groups, All O(H) groups
2. Restrained distances
 H5-H17A
 2.2 with sigma of 0.02
 H10I_$1-H10I
 2.2 with sigma of 0.02
 H10I_$2-H10G_$3
 2.15 with sigma of 0.02
3. Rigid bond restraints
 C104, O17
 with sigma for 1-2 distances of 0.01 and sigma for 1-3 distances of 0.02
 C59, C64, C63
 with sigma for 1-2 distances of 0.01 and sigma for 1-3 distances of 0.02
 C62, C61, C60
 with sigma for 1-2 distances of 0.01 and sigma for 1-3 distances of 0.02
 C105, O18
 with sigma for 1-2 distances of 0.01 and sigma for 1-3 distances of 0.02
4. Uiso/Uaniso restraints and constraints
C60 \\sim C61 \\sim C62: within 2A with sigma of 0.01 and sigma for terminal
atoms of 0.02
C63 \\sim C64: within 2A with sigma of 0.01 and sigma for terminal atoms of 0.02
C59 \\sim C64 \\sim C63: within 2A with sigma of 0.01 and sigma for terminal
atoms of 0.02
C104 \\sim O17: within 2A with sigma of 0.01 and sigma for terminal atoms of
0.02
O17 \\sim C104: within 2A with sigma of 0.01 and sigma for terminal atoms of
0.02
C105 \\sim O18: within 2A with sigma of 0.01 and sigma for terminal atoms of
0.02
O18 \\sim C105: within 2A with sigma of 0.01 and sigma for terminal atoms of
0.02
Uanis(C59) \\sim Ueq, Uanis(C63) \\sim Ueq, Uanis(C62) \\sim Ueq: with sigma of
0.01 and sigma for terminal atoms of 0.02
5.a Secondary CH2 refined with riding coordinates:
 C1(H1A,H1B), C15(H15A,H15B)
5.b Aromatic/amide H refined with riding coordinates:
 N2(H2), N5(H5), C24(H24), C51(H51), C19(H19), C88(H88), C81(H81), C72(H72),
 C33(H33), C99(H99), C39(H39), C103(H103), C3(H3), C63(H63), C62(H62), C61(H61),
  C60(H60), C59(H59), C73(H73), C100(H100), C71(H71), C66(H66), C55(H55),
 C5(H5A), C102(H102), C96(H96), C10(H10), C69(H69), C85(H85), C77(H77),
 C18(H18), C36(H36), C31(H31), C11(H11), C54(H54), C8(H8), C40(H40), C74(H74),
 C57(H57), C76(H76), C86(H86), C89(H89), C43(H43), C44(H44), C84(H84), C75(H75),
  C32(H32), C13(H13), C70(H70), C26(H26), C93(H93), C27(H27), C22(H22),
 C12(H12), C78(H78), C48(H48), C87(H87), C4(H4), C58(H58), C29(H29), C17(H17),
 C56(H56), C41(H41), C30(H30), C91(H91), C101(H101), C25(H25), C45(H45),
 C46(H46), C47(H47), C42(H42), C92(H92), C90(H90)
5.c Fitted hexagon refined as free rotating group:
 C64(C63,C62,C61,C60,C59)
5.d Tetrahedral OH refined with riding coordinates:
 O18(H18A)
5.e Idealised Me refined as rotating group:
 C106(H10D,H10E,H10F), C105(H10A,H10B,H10C), C104(H10G,H10H,H10I)
5.f Idealised tetrahedral OH refined as rotating group:
 O19(H19A), O17(H17A)
;
_olex2_submission_special_instructions 'No special instructions were received'

loop_
_space_group_symop_operation_xyz
'x, y, z'
'-x, y+1/2, -z+1/2'
'-x, -y, -z'
'x, -y-1/2, z-1/2'

loop_
_atom_site_label
_atom_site_type_symbol
_atom_site_fract_x
_atom_site_fract_y
_atom_site_fract_z
_atom_site_U_iso_or_equiv
_atom_site_adp_type
_atom_site_occupancy
_atom_site_site_symmetry_order
_atom_site_calc_flag
_atom_site_refinement_flags_posn
_atom_site_refinement_flags_adp
_atom_site_refinement_flags_occupancy
_atom_site_disorder_assembly
_atom_site_disorder_group
Nd2 Nd 0.26454(2) 0.52210(2) 0.26494(2) 0.02042(10) Uani 1 1 d . . . . .
Nd3 Nd 0.33331(2) 0.55231(2) 0.14108(2) 0.02357(10) Uani 1 1 d . . . . .
Nd1 Nd 0.16752(2) 0.63867(2) 0.33107(2) 0.02503(10) Uani 1 1 d . . . . .
O6 O 0.1958(2) 0.5172(3) 0.3152(2) 0.0390(12) Uani 1 1 d . . . . .
O3 O 0.3389(2) 0.4884(3) 0.2276(2) 0.0380(12) Uani 1 1 d . . . . .
O13 O 0.2775(2) 0.4529(3) 0.0966(3) 0.0480(14) Uani 1 1 d . . . . .
O15 O 0.4207(2) 0.5913(3) 0.1784(3) 0.0485(14) Uani 1 1 d . . . . .
O11 O 0.2551(2) 0.3937(3) 0.2613(2) 0.0404(13) Uani 1 1 d . . . . .
O5 O 0.2537(2) 0.5651(3) 0.1720(2) 0.0355(12) Uani 1 1 d . . . . .
O8 O 0.2449(2) 0.6482(3) 0.4058(2) 0.0467(14) Uani 1 1 d . . . . .
O10 O 0.0834(2) 0.5865(4) 0.3046(2) 0.0490(14) Uani 1 1 d . . . . .
O12 O 0.3153(2) 0.4811(3) 0.3525(2) 0.0438(13) Uani 1 1 d . . . . .
O9 O 0.1264(2) 0.6843(3) 0.2399(2) 0.0470(14) Uani 1 1 d . . . . .
O16 O 0.3306(2) 0.6781(3) 0.1647(2) 0.0451(14) Uani 1 1 d . . . . .
N4 N 0.2579(3) 0.6119(4) 0.0684(3) 0.0410(16) Uani 1 1 d . . . . .
O1 O 0.1194(3) 0.7441(4) 0.3609(3) 0.0573(16) Uani 1 1 d . . . . .
O18 O 0.0061(3) 0.3948(5) 0.1042(4) 0.089(2) Uani 1 1 d . U . . .
H18A H 0.009030 0.350028 0.117402 0.133 Uiso 1 1 calc R . . . .
N3 N 0.3401(3) 0.6166(3) 0.2923(3) 0.0372(15) Uani 1 1 d . . . . .
O7 O 0.1472(2) 0.5950(4) 0.4131(2) 0.0514(15) Uani 1 1 d . . . . .
N2 N 0.3273(3) 0.6920(4) 0.3042(3) 0.0424(16) Uani 1 1 d . . . . .
H2 H 0.350891 0.729774 0.312509 0.051 Uiso 1 1 calc R . . . .
C2 C 0.1830(4) 0.8322(5) 0.3392(4) 0.049(2) Uani 1 1 d . . . . .
N5 N 0.1611(3) 0.5464(4) 0.1417(3) 0.0433(16) Uani 1 1 d . . . . .
H5 H 0.129318 0.549587 0.116234 0.052 Uiso 1 1 calc DR . . . .
C80 C 0.2852(4) 0.3807(5) 0.0918(4) 0.046(2) Uani 1 1 d . . . . .
N1 N 0.2057(3) 0.7682(4) 0.3255(3) 0.0440(16) Uani 1 1 d . . . . .
C24 C 0.0976(4) 0.3659(5) 0.2540(4) 0.058(2) Uani 1 1 d . . . . .
H24 H 0.075403 0.349960 0.217427 0.070 Uiso 1 1 calc R . . . .
C21 C 0.2067(3) 0.5724(4) 0.1347(3) 0.0365(17) Uani 1 1 d . . . . .
C51 C 0.0383(4) 0.6314(5) 0.2117(4) 0.051(2) Uani 1 1 d . . . . .
H51 H 0.005401 0.629584 0.181870 0.061 Uiso 1 1 calc R . . . .
C19 C 0.1646(4) 0.6530(5) 0.0458(4) 0.052(2) Uani 1 1 d . . . . .
H19 H 0.129676 0.650868 0.053532 0.063 Uiso 1 1 calc R . . . .
C88 C 0.4850(4) 0.3836(6) 0.1481(4) 0.058(2) Uani 1 1 d . . . . .
H88 H 0.483363 0.429835 0.168553 0.070 Uiso 1 1 calc R . . . .
C81 C 0.3360(3) 0.3457(5) 0.0997(4) 0.046(2) Uani 1 1 d . . . . .
H81 H 0.337712 0.291546 0.096972 0.055 Uiso 1 1 calc R . . . .
C7 C 0.2768(3) 0.6977(4) 0.3011(3) 0.0354(17) Uani 1 1 d . . . . .
C72 C 0.4198(5) 0.4545(7) 0.5213(4) 0.076(3) Uani 1 1 d . . . . .
H72 H 0.456049 0.473322 0.533407 0.091 Uiso 1 1 calc R . . . .
C65 C 0.2643(3) 0.3401(4) 0.2991(3) 0.0396(18) Uani 1 1 d . . . . .
C33 C 0.1583(4) 0.5038(6) 0.5525(4) 0.059(3) Uani 1 1 d . . . . .
H33 H 0.193493 0.518285 0.574622 0.070 Uiso 1 1 calc R . . . .
C16 C 0.2656(4) 0.6501(5) 0.0230(3) 0.048(2) Uani 1 1 d . . . . .
C99 C 0.3710(5) 0.8744(5) 0.2013(4) 0.065(3) Uani 1 1 d . . . . .
H99 H 0.409580 0.870840 0.211865 0.078 Uiso 1 1 calc R . . . .
C39 C 0.3403(4) 0.6479(5) 0.5441(4) 0.056(2) Uani 1 1 d . . . . .
H39 H 0.316347 0.645063 0.568870 0.068 Uiso 1 1 calc R . . . .
C49 C 0.0746(4) 0.7230(5) 0.1483(4) 0.046(2) Uani 1 1 d . . . . .
C103 C 0.2825(4) 0.8154(5) 0.1773(4) 0.051(2) Uani 1 1 d . . . . .
H103 H 0.260748 0.770460 0.170416 0.061 Uiso 1 1 calc R . . . .
C52 C 0.0423(3) 0.5888(5) 0.2625(4) 0.045(2) Uani 1 1 d . . . . .
C14 C 0.3874(3) 0.4719(5) 0.2634(3) 0.0408(18) Uani 1 1 d . . . . .
C3 C 0.2101(5) 0.9021(5) 0.3456(4) 0.065(3) Uani 1 1 d . . . . .
H3 H 0.193129 0.946841 0.355504 0.078 Uiso 1 1 calc R . . . .
C1 C 0.1276(4) 0.8225(6) 0.3460(4) 0.065(3) Uani 1 1 d . . . . .
H1A H 0.121854 0.856904 0.377018 0.078 Uiso 1 1 calc R . . . .
H1B H 0.100886 0.836217 0.309347 0.078 Uiso 1 1 calc R . . . .
C28 C 0.1636(3) 0.4556(4) 0.3127(4) 0.043(2) Uani 1 1 d . . . . .
C95 C 0.4458(3) 0.6508(5) 0.2026(4) 0.0436(19) Uani 1 1 d . . . . .
N6 N 0.1706(3) 0.5123(4) 0.1970(3) 0.0434(16) Uani 1 1 d . . . . .
C64 C 0.2482(3) 0.2619(3) 0.2770(3) 0.062(2) Uani 1 1 d . U . . .
C63 C 0.2510(4) 0.1997(4) 0.3140(2) 0.100(3) Uani 1 1 d G U . . .
H63 H 0.264536 0.206267 0.354764 0.120 Uiso 1 1 calc R . . . .
C62 C 0.2341(4) 0.1279(3) 0.2914(3) 0.112(4) Uani 1 1 d G U . . .
H62 H 0.236042 0.085397 0.316774 0.134 Uiso 1 1 calc R . . . .
C61 C 0.2144(4) 0.1183(3) 0.2318(3) 0.090(3) Uani 1 1 d G U . . .
H61 H 0.202798 0.069214 0.216398 0.109 Uiso 1 1 calc R . . . .
C60 C 0.2115(4) 0.1805(4) 0.1948(2) 0.113(4) Uani 1 1 d G U . . .
H60 H 0.198048 0.173900 0.154011 0.136 Uiso 1 1 calc R . . . .
C59 C 0.2285(4) 0.2523(3) 0.2173(3) 0.095(3) Uani 1 1 d G U . . .
H59 H 0.226542 0.294771 0.192000 0.114 Uiso 1 1 calc R . . . .
C37 C 0.2619(4) 0.6204(5) 0.4567(3) 0.044(2) Uani 1 1 d . . . . .
C67 C 0.3135(3) 0.4202(5) 0.3818(4) 0.0432(19) Uani 1 1 d . . . . .
C73 C 0.3931(4) 0.4522(6) 0.4632(4) 0.067(3) Uani 1 1 d . . . . .
H73 H 0.410630 0.471383 0.435189 0.080 Uiso 1 1 calc R . . . .
C38 C 0.3201(3) 0.6343(5) 0.4839(3) 0.0420(19) Uani 1 1 d . . . . .
C100 C 0.3452(5) 0.9455(6) 0.1967(5) 0.073(3) Uani 1 1 d . . . . .
H100 H 0.366701 0.990732 0.202395 0.087 Uiso 1 1 calc R . . . .
C71 C 0.3923(5) 0.4282(6) 0.5627(4) 0.072(3) Uani 1 1 d . . . . .
H71 H 0.409396 0.431928 0.603045 0.087 Uiso 1 1 calc R . . . .
C66 C 0.2892(4) 0.3515(4) 0.3583(4) 0.049(2) Uani 1 1 d . . . . .
H66 H 0.289676 0.309908 0.384137 0.059 Uiso 1 1 calc R . . . .
C20 C 0.2083(3) 0.6130(4) 0.0798(3) 0.0411(18) Uani 1 1 d . . . . .
C50 C 0.0816(3) 0.6770(5) 0.2035(3) 0.0435(19) Uani 1 1 d . . . . .
C55 C -0.1005(4) 0.5094(7) 0.2467(5) 0.073(3) Uani 1 1 d . . . . .
H55 H -0.137042 0.520481 0.226851 0.088 Uiso 1 1 calc R . . . .
C34 C 0.1410(4) 0.5227(5) 0.4939(4) 0.045(2) Uani 1 1 d . . . . .
C5 C 0.2858(4) 0.8404(4) 0.3224(4) 0.054(2) Uani 1 1 d . . . . .
H5A H 0.321275 0.841667 0.316014 0.065 Uiso 1 1 calc R . . . .
C102 C 0.2575(4) 0.8859(5) 0.1746(4) 0.060(3) Uani 1 1 d . . . . .
H102 H 0.218993 0.889515 0.166187 0.072 Uiso 1 1 calc R . . . .
C53 C -0.0060(4) 0.5416(5) 0.2678(4) 0.049(2) Uani 1 1 d . . . . .
C96 C 0.4194(3) 0.7188(5) 0.2101(4) 0.046(2) Uani 1 1 d . . . . .
H96 H 0.440564 0.758924 0.231669 0.056 Uiso 1 1 calc R . . . .
C10 C 0.4683(4) 0.5144(5) 0.3360(4) 0.056(2) Uani 1 1 d . . . . .
H10 H 0.487903 0.553415 0.360245 0.067 Uiso 1 1 calc R . . . .
C69 C 0.3155(4) 0.3937(6) 0.4860(4) 0.059(2) Uani 1 1 d . . . . .
H69 H 0.280315 0.371562 0.473479 0.071 Uiso 1 1 calc R . . . .
C85 C 0.4915(4) 0.2484(6) 0.0886(7) 0.092(4) Uani 1 1 d . . . . .
H85 H 0.493522 0.201321 0.069309 0.110 Uiso 1 1 calc R . . . .
C77 C 0.1856(4) 0.2189(5) 0.0305(5) 0.067(3) Uani 1 1 d . . . . .
H77 H 0.185012 0.171762 0.010434 0.081 Uiso 1 1 calc R . . . .
O19 O 0.0248(5) 0.7479(6) 0.3904(6) 0.126(4) Uani 1 1 d . . . . .
H19A H 0.054629 0.727436 0.389884 0.189 Uiso 1 1 calc GR . . . .
C18 C 0.1735(4) 0.6966(6) -0.0004(4) 0.061(3) Uani 1 1 d . . . . .
H18 H 0.145002 0.726726 -0.023465 0.073 Uiso 1 1 calc R . . . .
C36 C 0.2302(3) 0.5796(5) 0.4853(4) 0.047(2) Uani 1 1 d . . . . .
H36 H 0.246730 0.558430 0.522318 0.056 Uiso 1 1 calc R . . . .
C82 C 0.3845(3) 0.3880(5) 0.1116(4) 0.047(2) Uani 1 1 d . . . . .
C31 C 0.0720(5) 0.4408(6) 0.5466(5) 0.070(3) Uani 1 1 d . . . . .
H31 H 0.048619 0.413448 0.565009 0.084 Uiso 1 1 calc R . . . .
C11 C 0.4920(4) 0.4438(6) 0.3342(5) 0.071(3) Uani 1 1 d . . . . .
H11 H 0.527616 0.433828 0.357544 0.085 Uiso 1 1 calc R . . . .
C54 C -0.0594(4) 0.5566(6) 0.2373(4) 0.061(3) Uani 1 1 d . . . . .
H54 H -0.067630 0.598027 0.210704 0.074 Uiso 1 1 calc R . . . .
C8 C 0.3928(3) 0.6023(5) 0.3086(3) 0.0427(19) Uani 1 1 d . . . . .
H8 H 0.416848 0.642517 0.325297 0.051 Uiso 1 1 calc R . . . .
C94 C 0.5063(4) 0.6463(5) 0.2222(4) 0.052(2) Uani 1 1 d . . . . .
C40 C 0.3950(4) 0.6655(6) 0.5675(5) 0.067(3) Uani 1 1 d . . . . .
H40 H 0.408401 0.677190 0.607612 0.081 Uiso 1 1 calc R . . . .
C74 C 0.1867(4) 0.3591(5) 0.0864(5) 0.059(3) Uani 1 1 d . . . . .
H74 H 0.186325 0.406834 0.105347 0.071 Uiso 1 1 calc R . . . .
C68 C 0.3415(4) 0.4225(5) 0.4453(4) 0.049(2) Uani 1 1 d . . . . .
C57 C -0.0384(4) 0.4326(6) 0.3133(5) 0.064(3) Uani 1 1 d . . . . .
H57 H -0.031254 0.390582 0.339452 0.077 Uiso 1 1 calc R . . . .
C76 C 0.1387(4) 0.2457(6) 0.0447(5) 0.073(3) Uani 1 1 d . . . . .
H76 H 0.106471 0.215713 0.036189 0.087 Uiso 1 1 calc R . . . .
C86 C 0.5382(4) 0.2820(6) 0.1196(5) 0.074(3) Uani 1 1 d . . . . .
H86 H 0.572564 0.259867 0.120346 0.089 Uiso 1 1 calc R . . . .
C89 C 0.5331(4) 0.5957(6) 0.1926(6) 0.073(3) Uani 1 1 d . . . . .
H89 H 0.512597 0.563065 0.163174 0.088 Uiso 1 1 calc R . . . .
C15 C 0.3209(4) 0.6458(6) 0.0122(4) 0.061(3) Uani 1 1 d . . . . .
H15A H 0.318236 0.625383 -0.027266 0.073 Uiso 1 1 calc R . . . .
H15B H 0.337079 0.697614 0.014579 0.073 Uiso 1 1 calc R . . . .
C98 C 0.3388(4) 0.8087(5) 0.1899(3) 0.0432(19) Uani 1 1 d . . . . .
C9 C 0.4152(3) 0.5290(5) 0.3020(4) 0.0436(19) Uani 1 1 d . . . . .
C97 C 0.3638(3) 0.7310(4) 0.1877(3) 0.0409(18) Uani 1 1 d . . . . .
C79 C 0.2344(4) 0.3323(5) 0.0740(4) 0.046(2) Uani 1 1 d . . . . .
C43 C 0.3571(4) 0.6352(7) 0.4488(4) 0.070(3) Uani 1 1 d . . . . .
H43 H 0.344186 0.625826 0.408332 0.083 Uiso 1 1 calc R . . . .
C44 C 0.1176(4) 0.7680(5) 0.1426(4) 0.054(2) Uani 1 1 d . . . . .
H44 H 0.150180 0.769260 0.172898 0.065 Uiso 1 1 calc R . . . .
C84 C 0.4412(4) 0.2812(5) 0.0847(5) 0.063(3) Uani 1 1 d . . . . .
H84 H 0.409239 0.258192 0.061305 0.075 Uiso 1 1 calc R . . . .
C75 C 0.1398(4) 0.3151(6) 0.0707(5) 0.073(3) Uani 1 1 d . . . . .
H75 H 0.107303 0.334091 0.078425 0.088 Uiso 1 1 calc R . . . .
C83 C 0.4374(4) 0.3495(5) 0.1157(4) 0.052(2) Uani 1 1 d . . . . .
C32 C 0.1230(5) 0.4632(6) 0.5783(5) 0.070(3) Uani 1 1 d . . . . .
H32 H 0.134365 0.450792 0.618464 0.084 Uiso 1 1 calc R . . . .
C13 C 0.4119(3) 0.4007(5) 0.2634(4) 0.048(2) Uani 1 1 d . . . . .
H13 H 0.392525 0.361275 0.239287 0.057 Uiso 1 1 calc R . . . .
C70 C 0.3411(5) 0.3975(6) 0.5448(4) 0.065(3) Uani 1 1 d . . . . .
H70 H 0.323123 0.378919 0.572592 0.078 Uiso 1 1 calc R . . . .
C26 C 0.1264(4) 0.3511(5) 0.3584(4) 0.058(2) Uani 1 1 d . . . . .
H26 H 0.124712 0.324514 0.392746 0.069 Uiso 1 1 calc R . . . .
C93 C 0.5378(4) 0.6912(5) 0.2670(5) 0.066(3) Uani 1 1 d . . . . .
H93 H 0.520237 0.724839 0.287835 0.080 Uiso 1 1 calc R . . . .
C27 C 0.1596(4) 0.4149(5) 0.3623(4) 0.055(2) Uani 1 1 d . . . . .
H27 H 0.180013 0.431416 0.399404 0.066 Uiso 1 1 calc R . . . .
C22 C 0.1314(3) 0.4677(5) 0.2034(4) 0.045(2) Uani 1 1 d . . . . .
H22 H 0.100989 0.460627 0.171071 0.054 Uiso 1 1 calc R . . . .
C35 C 0.1741(4) 0.5682(5) 0.4615(3) 0.045(2) Uani 1 1 d . . . . .
C23 C 0.1314(4) 0.4290(5) 0.2561(4) 0.047(2) Uani 1 1 d . . . . .
C12 C 0.4627(4) 0.3859(6) 0.2971(5) 0.070(3) Uani 1 1 d . . . . .
H12 H 0.478558 0.336947 0.295768 0.084 Uiso 1 1 calc R . . . .
C78 C 0.2335(4) 0.2620(5) 0.0460(4) 0.057(2) Uani 1 1 d . . . . .
H78 H 0.265744 0.243216 0.037500 0.068 Uiso 1 1 calc R . . . .
C48 C 0.0273(4) 0.7220(7) 0.1033(4) 0.078(3) Uani 1 1 d . . . . .
H48 H -0.002890 0.691739 0.106316 0.094 Uiso 1 1 calc R . . . .
C87 C 0.5354(4) 0.3493(6) 0.1503(5) 0.068(3) Uani 1 1 d . . . . .
H87 H 0.567843 0.371996 0.172885 0.081 Uiso 1 1 calc R . . . .
C4 C 0.2626(5) 0.9055(5) 0.3372(4) 0.065(3) Uani 1 1 d . . . . .
H4 H 0.282027 0.952512 0.341846 0.078 Uiso 1 1 calc R . . . .
C58 C 0.0042(4) 0.4787(6) 0.3052(4) 0.055(2) Uani 1 1 d . . . . .
H58 H 0.040629 0.467090 0.325517 0.066 Uiso 1 1 calc R . . . .
C29 C 0.0884(4) 0.4989(6) 0.4627(4) 0.061(3) Uani 1 1 d . . . . .
H29 H 0.075795 0.511414 0.422693 0.073 Uiso 1 1 calc R . . . .
C17 C 0.2233(5) 0.6954(5) -0.0121(4) 0.059(3) Uani 1 1 d . . . . .
H17 H 0.229784 0.724509 -0.043381 0.071 Uiso 1 1 calc R . . . .
C56 C -0.0907(4) 0.4490(7) 0.2826(5) 0.066(3) Uani 1 1 d . . . . .
H56 H -0.119982 0.417632 0.286925 0.080 Uiso 1 1 calc R . . . .
C41 C 0.4302(5) 0.6652(7) 0.5292(5) 0.081(4) Uani 1 1 d . . . . .
H41 H 0.467695 0.676539 0.544246 0.097 Uiso 1 1 calc R . . . .
C30 C 0.0552(4) 0.4577(6) 0.4896(5) 0.069(3) Uani 1 1 d . . . . .
H30 H 0.020417 0.441222 0.467739 0.083 Uiso 1 1 calc R . . . .
C91 C 0.6192(5) 0.6417(7) 0.2515(7) 0.102(5) Uani 1 1 d . . . . .
H91 H 0.657874 0.641367 0.260968 0.123 Uiso 1 1 calc R . . . .
C101 C 0.2894(5) 0.9516(6) 0.1842(5) 0.076(3) Uani 1 1 d . . . . .
H101 H 0.272726 1.000532 0.182156 0.092 Uiso 1 1 calc R . . . .
C25 C 0.0951(5) 0.3252(6) 0.3036(4) 0.066(3) Uani 1 1 d . . . . .
H25 H 0.072848 0.280928 0.300872 0.080 Uiso 1 1 calc R . . . .
C45 C 0.1133(5) 0.8119(6) 0.0925(4) 0.067(3) Uani 1 1 d . . . . .
H45 H 0.143146 0.842457 0.088677 0.080 Uiso 1 1 calc R . . . .
O2 O 0.2408(2) 0.6420(3) 0.2881(2) 0.0406(13) Uani 1 1 d . . . . .
O14 O 0.3872(2) 0.4594(3) 0.1200(3) 0.0521(15) Uani 1 1 d . . . . .
O4 O 0.3546(3) 0.5972(4) 0.0544(3) 0.0621(18) Uani 1 1 d . . . . .
C6 C 0.2566(3) 0.7726(5) 0.3167(3) 0.0438(19) Uani 1 1 d . . . . .
C46 C 0.0666(5) 0.8110(6) 0.0491(5) 0.072(3) Uani 1 1 d . . . . .
H46 H 0.063811 0.842215 0.015783 0.086 Uiso 1 1 calc R . . . .
C47 C 0.0246(5) 0.7667(8) 0.0529(5) 0.091(4) Uani 1 1 d . . . . .
H47 H -0.007123 0.765131 0.021577 0.109 Uiso 1 1 calc R . . . .
C42 C 0.4113(5) 0.6490(9) 0.4715(5) 0.093(4) Uani 1 1 d . . . . .
H42 H 0.435778 0.647438 0.447127 0.112 Uiso 1 1 calc R . . . .
C92 C 0.5931(5) 0.6877(7) 0.2811(6) 0.085(4) Uani 1 1 d . . . . .
H92 H 0.613537 0.717994 0.312161 0.102 Uiso 1 1 calc R . . . .
C90 C 0.5897(5) 0.5938(8) 0.2067(7) 0.095(4) Uani 1 1 d . . . . .
H90 H 0.608227 0.560812 0.186369 0.114 Uiso 1 1 calc R . . . .
C106 C -0.0180(7) 0.7030(8) 0.3587(9) 0.133(7) Uani 1 1 d . . . . .
H10D H -0.028159 0.720334 0.318224 0.200 Uiso 1 1 calc GR . . . .
H10E H -0.049307 0.707802 0.375508 0.200 Uiso 1 1 calc GR . . . .
H10F H -0.006404 0.649411 0.360198 0.200 Uiso 1 1 calc GR . . . .
C105 C -0.0168(8) 0.4427(11) 0.1404(9) 0.157(6) Uani 1 1 d . U . . .
H10A H -0.042198 0.478922 0.116226 0.235 Uiso 1 1 calc GR . . . .
H10B H 0.012328 0.470917 0.167239 0.235 Uiso 1 1 calc GR . . . .
H10C H -0.036310 0.411125 0.162610 0.235 Uiso 1 1 calc GR . . . .
C104 C 0.0294(8) 0.5266(10) 0.0558(4) 0.175(7) Uani 1 1 d . U . . .
H10G H 0.020185 0.573895 0.033351 0.262 Uiso 1 1 calc DGR . . . .
H10H H 0.035625 0.538003 0.097317 0.262 Uiso 1 1 calc GR . . . .
H10I H -0.000695 0.490120 0.044171 0.262 Uiso 1 1 calc DGR . . . .
O17 O 0.0744(5) 0.4964(8) 0.0457(8) 0.194(6) Uani 1 1 d . U . . .
H17A H 0.082421 0.456089 0.065208 0.292 Uiso 1 1 calc DGR . . . .

loop_
_atom_site_aniso_label
_atom_site_aniso_U_11
_atom_site_aniso_U_22
_atom_site_aniso_U_33
_atom_site_aniso_U_23
_atom_site_aniso_U_13
_atom_site_aniso_U_12
Nd2 0.02113(18) 0.01805(17) 0.01961(17) -0.00079(13) 0.00052(14) 0.00039(13)
Nd3 0.0265(2) 0.01989(18) 0.02381(18) -0.00285(14) 0.00533(15) -0.00077(14)
Nd1 0.0233(2) 0.02921(19) 0.01953(18) -0.00211(14) -0.00038(14) 0.00491(14)
O6 0.040(3) 0.037(3) 0.039(3) 0.001(2) 0.008(2) -0.001(2)
O3 0.040(3) 0.040(3) 0.031(3) 0.001(2) 0.004(2) 0.004(2)
O13 0.049(4) 0.032(3) 0.059(4) -0.005(3) 0.007(3) -0.002(3)
O15 0.046(4) 0.041(3) 0.059(4) -0.007(3) 0.014(3) -0.003(3)
O11 0.048(3) 0.036(3) 0.034(3) -0.001(2) 0.005(3) -0.013(3)
O5 0.032(3) 0.039(3) 0.033(3) -0.003(2) 0.004(2) -0.001(2)
O8 0.049(4) 0.052(3) 0.032(3) -0.001(3) -0.002(3) 0.000(3)
O10 0.043(3) 0.064(4) 0.035(3) 0.000(3) -0.001(3) 0.000(3)
O12 0.047(3) 0.033(3) 0.045(3) 0.002(2) -0.001(3) -0.006(2)
O9 0.044(3) 0.053(3) 0.037(3) -0.001(3) -0.002(3) 0.002(3)
O16 0.039(3) 0.032(3) 0.057(4) -0.006(3) 0.000(3) -0.002(2)
N4 0.063(5) 0.032(3) 0.029(3) -0.003(3) 0.013(3) -0.001(3)
O1 0.062(4) 0.054(4) 0.054(4) -0.008(3) 0.010(3) 0.014(3)
O18 0.099(6) 0.070(5) 0.101(6) -0.004(4) 0.030(5) -0.003(4)
N3 0.042(4) 0.029(3) 0.040(4) 0.002(3) 0.010(3) 0.000(3)
O7 0.046(4) 0.071(4) 0.035(3) 0.005(3) 0.006(3) 0.006(3)
N2 0.046(4) 0.035(4) 0.044(4) -0.006(3) 0.007(3) -0.005(3)
C2 0.059(6) 0.039(5) 0.045(5) -0.005(4) 0.005(4) 0.011(4)
N5 0.035(4) 0.055(4) 0.034(4) 0.005(3) -0.003(3) 0.002(3)
C80 0.053(5) 0.040(5) 0.042(5) -0.002(4) 0.005(4) 0.002(4)
N1 0.050(4) 0.038(4) 0.039(4) 0.000(3) 0.004(3) 0.012(3)
C24 0.059(6) 0.056(6) 0.058(6) -0.005(5) 0.013(5) -0.017(5)
C21 0.040(5) 0.033(4) 0.034(4) 0.004(3) 0.006(4) 0.005(3)
C51 0.039(5) 0.060(6) 0.047(5) 0.007(4) -0.005(4) 0.003(4)
C19 0.060(6) 0.049(5) 0.039(5) 0.008(4) -0.003(4) 0.001(4)
C88 0.044(5) 0.060(6) 0.074(7) -0.014(5) 0.022(5) 0.000(4)
C81 0.035(5) 0.043(5) 0.057(5) -0.006(4) 0.007(4) 0.005(4)
C7 0.040(5) 0.030(4) 0.035(4) -0.007(3) 0.007(3) -0.005(3)
C72 0.062(7) 0.102(9) 0.047(6) 0.013(6) -0.016(5) -0.018(6)
C65 0.047(5) 0.032(4) 0.041(4) 0.002(3) 0.011(4) -0.001(3)
C33 0.068(7) 0.060(6) 0.044(5) 0.012(4) 0.008(5) 0.013(5)
C16 0.067(6) 0.040(5) 0.034(4) 0.000(4) 0.009(4) -0.012(4)
C99 0.083(8) 0.039(5) 0.063(6) 0.001(4) 0.001(6) -0.006(5)
C39 0.049(6) 0.067(6) 0.048(5) -0.012(5) 0.004(4) 0.005(5)
C49 0.048(5) 0.043(5) 0.044(5) 0.000(4) 0.004(4) 0.003(4)
C103 0.054(6) 0.041(5) 0.054(5) 0.000(4) 0.008(4) 0.004(4)
C52 0.036(5) 0.051(5) 0.047(5) -0.004(4) 0.009(4) 0.005(4)
C14 0.038(5) 0.046(5) 0.036(4) 0.001(4) 0.004(4) 0.000(4)
C3 0.091(8) 0.042(5) 0.059(6) -0.012(4) 0.015(6) 0.018(5)
C1 0.076(7) 0.055(6) 0.055(6) 0.001(5) 0.003(5) 0.026(5)
C28 0.027(4) 0.034(4) 0.071(6) 0.005(4) 0.016(4) 0.003(3)
C95 0.044(5) 0.040(4) 0.046(5) 0.008(4) 0.009(4) -0.003(4)
N6 0.042(4) 0.041(4) 0.046(4) 0.003(3) 0.009(3) 0.002(3)
C64 0.093(6) 0.036(4) 0.059(5) -0.015(4) 0.021(5) -0.025(4)
C63 0.136(7) 0.062(5) 0.088(6) 0.002(5) 0.001(6) -0.021(5)
C62 0.160(8) 0.069(6) 0.093(6) 0.000(5) 0.008(6) -0.025(6)
C61 0.148(8) 0.049(5) 0.077(6) -0.016(4) 0.032(6) -0.022(6)
C60 0.190(10) 0.063(6) 0.077(7) -0.017(5) 0.018(8) -0.022(7)
C59 0.132(7) 0.070(5) 0.073(5) -0.019(5) 0.007(5) -0.019(5)
C37 0.050(5) 0.046(5) 0.032(4) 0.002(4) 0.001(4) 0.005(4)
C67 0.046(5) 0.036(4) 0.046(5) 0.008(4) 0.008(4) 0.003(4)
C73 0.057(6) 0.080(7) 0.054(6) 0.013(5) -0.003(5) -0.018(5)
C38 0.036(4) 0.049(5) 0.039(4) 0.005(4) 0.003(4) 0.004(4)
C100 0.092(9) 0.041(5) 0.077(7) 0.000(5) 0.006(7) -0.001(5)
C71 0.085(8) 0.077(7) 0.042(5) 0.008(5) -0.008(5) -0.009(6)
C66 0.053(5) 0.029(4) 0.056(5) 0.003(4) -0.003(4) -0.007(4)
C20 0.048(5) 0.038(4) 0.033(4) -0.006(3) 0.002(4) 0.001(4)
C50 0.036(5) 0.048(5) 0.039(4) -0.002(4) -0.003(4) 0.004(4)
C55 0.038(6) 0.106(9) 0.076(8) -0.013(7) 0.013(5) -0.010(6)
C34 0.053(5) 0.047(5) 0.037(4) -0.001(4) 0.013(4) 0.006(4)
C5 0.078(7) 0.028(4) 0.048(5) -0.004(4) 0.002(5) -0.001(4)
C102 0.068(7) 0.049(5) 0.056(6) 0.005(5) 0.003(5) 0.019(5)
C53 0.041(5) 0.058(5) 0.045(5) -0.004(4) 0.007(4) 0.002(4)
C96 0.046(5) 0.036(4) 0.052(5) -0.003(4) 0.003(4) -0.004(4)
C10 0.040(5) 0.058(6) 0.058(6) 0.000(5) -0.007(4) 0.007(4)
C69 0.061(6) 0.063(6) 0.047(5) 0.018(5) 0.004(5) -0.011(5)
C85 0.045(6) 0.059(7) 0.173(14) -0.034(8) 0.029(8) 0.008(5)
C77 0.067(7) 0.045(5) 0.078(7) -0.018(5) -0.003(6) -0.011(5)
O19 0.137(10) 0.080(6) 0.189(11) 0.004(7) 0.092(9) 0.020(6)
C18 0.062(7) 0.069(6) 0.045(5) 0.013(5) 0.003(5) 0.013(5)
C36 0.043(5) 0.053(5) 0.040(4) 0.008(4) 0.000(4) 0.005(4)
C82 0.040(5) 0.035(4) 0.064(6) -0.016(4) 0.011(4) -0.003(4)
C31 0.063(7) 0.068(7) 0.087(8) 0.012(6) 0.033(6) 0.008(6)
C11 0.048(6) 0.086(8) 0.064(6) 0.004(6) -0.014(5) 0.033(6)
C54 0.035(5) 0.091(8) 0.056(6) 0.003(5) 0.006(4) 0.003(5)
C8 0.036(5) 0.051(5) 0.036(4) -0.004(4) 0.000(4) -0.005(4)
C94 0.040(5) 0.034(4) 0.080(7) 0.010(4) 0.009(5) -0.006(4)
C40 0.047(6) 0.084(7) 0.058(6) 0.005(6) -0.012(5) -0.003(5)
C74 0.045(6) 0.045(5) 0.084(7) -0.005(5) 0.011(5) -0.001(4)
C68 0.056(6) 0.035(4) 0.047(5) 0.007(4) -0.006(4) 0.000(4)
C57 0.053(6) 0.074(7) 0.065(6) -0.002(5) 0.015(5) -0.013(5)
C76 0.054(6) 0.047(6) 0.106(9) -0.007(6) -0.001(6) -0.001(5)
C86 0.044(6) 0.064(7) 0.114(10) 0.005(7) 0.019(6) 0.012(5)
C89 0.049(6) 0.065(7) 0.106(9) 0.006(6) 0.019(6) 0.008(5)
C15 0.083(8) 0.060(6) 0.040(5) 0.006(4) 0.014(5) -0.005(5)
C98 0.050(5) 0.039(4) 0.038(4) 0.007(3) 0.006(4) 0.002(4)
C9 0.036(5) 0.047(5) 0.046(5) 0.004(4) 0.006(4) 0.001(4)
C97 0.048(5) 0.039(4) 0.036(4) 0.001(3) 0.012(4) -0.004(4)
C79 0.047(5) 0.038(4) 0.048(5) 0.002(4) 0.003(4) -0.003(4)
C43 0.053(6) 0.108(9) 0.041(5) 0.016(5) 0.001(5) -0.004(6)
C44 0.061(6) 0.051(5) 0.045(5) 0.005(4) 0.004(4) 0.000(5)
C84 0.044(5) 0.053(5) 0.089(7) -0.030(5) 0.013(5) -0.002(4)
C75 0.045(6) 0.063(7) 0.110(9) -0.009(6) 0.013(6) 0.005(5)
C83 0.055(6) 0.047(5) 0.056(6) -0.006(4) 0.016(5) 0.006(4)
C32 0.093(9) 0.066(7) 0.059(6) 0.018(5) 0.034(6) 0.017(6)
C13 0.040(5) 0.052(5) 0.047(5) -0.004(4) 0.002(4) 0.013(4)
C70 0.084(8) 0.067(6) 0.042(5) 0.011(5) 0.008(5) -0.016(6)
C26 0.070(7) 0.053(5) 0.058(6) 0.011(5) 0.029(5) -0.004(5)
C93 0.061(7) 0.045(5) 0.083(7) 0.007(5) 0.000(6) -0.011(5)
C27 0.067(6) 0.046(5) 0.051(5) 0.009(4) 0.013(5) -0.001(4)
C22 0.033(4) 0.047(5) 0.055(5) -0.009(4) 0.009(4) -0.012(4)
C35 0.054(5) 0.048(5) 0.030(4) -0.003(4) 0.002(4) 0.005(4)
C23 0.048(5) 0.038(4) 0.053(5) -0.002(4) 0.009(4) -0.003(4)
C12 0.068(7) 0.069(7) 0.068(7) -0.013(6) 0.006(6) 0.031(6)
C78 0.061(6) 0.042(5) 0.062(6) -0.009(4) 0.005(5) -0.001(4)
C48 0.056(6) 0.113(9) 0.050(6) 0.030(6) -0.016(5) -0.020(6)
C87 0.043(6) 0.073(7) 0.084(8) -0.009(6) 0.011(5) -0.003(5)
C4 0.082(8) 0.037(5) 0.073(7) -0.011(5) 0.016(6) 0.005(5)
C58 0.045(5) 0.067(6) 0.050(5) -0.003(5) 0.004(4) -0.004(5)
C29 0.059(6) 0.074(7) 0.056(6) -0.011(5) 0.025(5) -0.013(5)
C17 0.091(8) 0.046(5) 0.035(5) 0.004(4) 0.006(5) 0.000(5)
C56 0.050(6) 0.084(8) 0.067(7) 0.001(6) 0.019(5) -0.017(5)
C41 0.053(7) 0.119(10) 0.065(7) 0.027(7) 0.003(6) -0.020(7)
C30 0.056(7) 0.080(7) 0.075(7) 0.010(6) 0.022(6) -0.007(5)
C91 0.048(7) 0.072(8) 0.167(15) 0.034(9) -0.011(8) -0.016(6)
C101 0.083(9) 0.044(6) 0.090(8) -0.004(5) -0.001(7) 0.019(5)
C25 0.079(8) 0.057(6) 0.065(6) -0.004(5) 0.020(6) -0.020(5)
C45 0.076(7) 0.061(6) 0.057(6) 0.002(5) 0.002(5) -0.004(5)
O2 0.035(3) 0.045(3) 0.041(3) -0.007(2) 0.008(2) -0.001(2)
O14 0.048(4) 0.047(3) 0.063(4) -0.010(3) 0.017(3) -0.001(3)
O4 0.081(5) 0.059(4) 0.053(4) 0.014(3) 0.029(4) 0.009(4)
C6 0.044(5) 0.043(5) 0.040(4) -0.001(4) 0.002(4) -0.002(4)
C46 0.073(8) 0.067(7) 0.074(7) 0.029(6) 0.014(6) 0.006(6)
C47 0.077(8) 0.110(10) 0.060(7) 0.036(7) -0.029(6) -0.015(7)
C42 0.048(7) 0.173(14) 0.053(7) 0.027(8) 0.002(5) -0.016(7)
C92 0.052(7) 0.062(7) 0.121(11) 0.008(7) -0.015(7) 0.006(6)
C90 0.045(7) 0.085(9) 0.156(13) 0.006(9) 0.027(8) 0.004(6)
C106 0.131(14) 0.077(10) 0.22(2) -0.008(11) 0.099(15) -0.032(10)
C105 0.171(14) 0.143(13) 0.165(14) -0.052(10) 0.056(11) 0.003(11)
C104 0.117(13) 0.103(11) 0.29(2) 0.006(13) 0.025(14) 0.023(10)
O17 0.111(10) 0.115(9) 0.331(18) -0.006(11) 0.007(11) 0.011(7)

loop_
_atom_type_symbol
_atom_type_description
_atom_type_scat_dispersion_real
_atom_type_scat_dispersion_imag
_atom_type_scat_source
C C 0.0033 0.0016 'International Tables Vol C Tables 4.2.6.8 and 6.1.1.4'
H H 0.0000 0.0000 'International Tables Vol C Tables 4.2.6.8 and 6.1.1.4'
N N 0.0061 0.0033 'International Tables Vol C Tables 4.2.6.8 and 6.1.1.4'
Nd Nd -0.1943 3.0179 'International Tables Vol C Tables 4.2.6.8 and 6.1.1.4'
O O 0.0106 0.0060 'International Tables Vol C Tables 4.2.6.8 and 6.1.1.4'

loop_
_geom_angle_atom_site_label_1
_geom_angle_atom_site_label_2
_geom_angle_atom_site_label_3
_geom_angle
_geom_angle_site_symmetry_1
_geom_angle_site_symmetry_3
_geom_angle_publ_flag
O6 Nd2 O3 161.88(18) . . ?
O6 Nd2 N3 120.81(19) . . ?
O6 Nd2 N6 67.8(2) . . ?
O3 Nd2 N3 68.11(19) . . ?
O3 Nd2 N6 117.3(2) . . ?
O11 Nd2 O6 84.11(18) . . ?
O11 Nd2 O3 79.89(19) . . ?
O11 Nd2 O5 107.75(18) . . ?
O11 Nd2 O12 75.61(18) . . ?
O11 Nd2 N3 137.5(2) . . ?
O11 Nd2 N6 80.5(2) . . ?
O11 Nd2 O2 152.74(19) . . ?
O5 Nd2 O6 125.43(18) . . ?
O5 Nd2 O3 68.30(18) . . ?
O5 Nd2 N3 86.10(19) . . ?
O5 Nd2 N6 62.5(2) . . ?
O5 Nd2 O2 87.51(18) . . ?
O12 Nd2 O6 81.0(2) . . ?
O12 Nd2 O3 86.77(19) . . ?
O12 Nd2 O5 153.3(2) . . ?
O12 Nd2 N3 75.4(2) . . ?
O12 Nd2 N6 142.3(2) . . ?
O12 Nd2 O2 101.03(19) . . ?
N3 Nd2 N6 138.8(2) . . ?
O2 Nd2 O6 68.70(18) . . ?
O2 Nd2 O3 127.26(18) . . ?
O2 Nd2 N3 63.96(19) . . ?
O2 Nd2 N6 87.3(2) . . ?
O3 Nd3 O13 86.4(2) . . ?
O3 Nd3 O5 68.19(18) . . ?
O3 Nd3 N4 133.6(2) . . ?
O3 Nd3 O4 161.5(2) . . ?
O13 Nd3 O5 74.78(19) . . ?
O13 Nd3 N4 73.7(2) . . ?
O13 Nd3 O4 95.6(2) . . ?
O15 Nd3 O3 87.9(2) . . ?
O15 Nd3 O13 145.5(2) . . ?
O15 Nd3 O5 133.35(19) . . ?
O15 Nd3 N4 131.0(2) . . ?
O15 Nd3 O4 80.1(2) . . ?
O5 Nd3 N4 66.30(19) . . ?
O5 Nd3 O4 130.1(2) . . ?
O16 Nd3 O3 104.25(19) . . ?
O16 Nd3 O13 141.52(19) . . ?
O16 Nd3 O15 72.67(19) . . ?
O16 Nd3 O5 75.31(19) . . ?
O16 Nd3 N4 72.4(2) . . ?
O16 Nd3 O4 85.6(2) . . ?
O14 Nd3 O3 86.9(2) . . ?
O14 Nd3 O13 72.3(2) . . ?
O14 Nd3 O15 73.5(2) . . ?
O14 Nd3 O5 139.6(2) . . ?
O14 Nd3 O16 143.8(2) . . ?
O14 Nd3 N4 123.7(2) . . ?
O14 Nd3 O4 76.3(2) . . ?
O4 Nd3 N4 64.0(2) . . ?
O6 Nd1 O1 162.5(2) . . ?
O6 Nd1 N1 133.7(2) . . ?
O6 Nd1 O2 68.68(18) . . ?
O8 Nd1 O6 87.28(19) . . ?
O8 Nd1 O1 96.6(2) . . ?
O8 Nd1 N1 72.9(2) . . ?
O8 Nd1 O2 73.5(2) . . ?
O10 Nd1 O6 83.9(2) . . ?
O10 Nd1 O8 143.9(2) . . ?
O10 Nd1 O9 72.8(2) . . ?
O10 Nd1 O1 83.0(2) . . ?
O10 Nd1 O7 72.6(2) . . ?
O10 Nd1 N1 135.1(2) . . ?
O10 Nd1 O2 133.47(19) . . ?
O9 Nd1 O6 104.57(19) . . ?
O9 Nd1 O8 143.1(2) . . ?
O9 Nd1 O1 82.5(2) . . ?
O9 Nd1 N1 74.0(2) . . ?
O9 Nd1 O2 78.6(2) . . ?
O1 Nd1 N1 63.4(2) . . ?
O7 Nd1 O6 88.8(2) . . ?
O7 Nd1 O8 72.3(2) . . ?
O7 Nd1 O9 141.1(2) . . ?
O7 Nd1 O1 76.3(2) . . ?
O7 Nd1 N1 122.0(2) . . ?
O7 Nd1 O2 139.6(2) . . ?
O2 Nd1 O1 128.8(2) . . ?
O2 Nd1 N1 65.7(2) . . ?
Nd1 O6 Nd2 110.6(2) . . ?
C28 O6 Nd2 121.8(5) . . ?
C28 O6 Nd1 122.3(5) . . ?
Nd3 O3 Nd2 109.9(2) . . ?
C14 O3 Nd2 120.8(5) . . ?
C14 O3 Nd3 120.5(5) . . ?
C80 O13 Nd3 133.3(6) . . ?
C95 O15 Nd3 138.1(5) . . ?
C65 O11 Nd2 134.7(5) . . ?
Nd2 O5 Nd3 111.8(2) . . ?
C21 O5 Nd2 124.0(5) . . ?
C21 O5 Nd3 120.8(5) . . ?
C37 O8 Nd1 136.4(6) . . ?
C52 O10 Nd1 138.5(6) . . ?
C67 O12 Nd2 132.2(5) . . ?
C50 O9 Nd1 137.3(6) . . ?
C97 O16 Nd3 138.3(5) . . ?
C16 N4 Nd3 122.4(6) . . ?
C16 N4 C20 119.6(8) . . ?
C20 N4 Nd3 117.6(5) . . ?
C1 O1 Nd1 122.5(6) . . ?
C105 O18 H18A 109.5 . . ?
N2 N3 Nd2 118.3(5) . . ?
C8 N3 Nd2 127.5(5) . . ?
C8 N3 N2 112.8(6) . . ?
C35 O7 Nd1 135.7(6) . . ?
N3 N2 H2 125.0 . . ?
C7 N2 N3 110.1(6) . . ?
C7 N2 H2 125.0 . . ?
N1 C2 C3 122.0(9) . . ?
N1 C2 C1 114.6(8) . . ?
C3 C2 C1 123.4(9) . . ?
C21 N5 H5 125.6 . . ?
C21 N5 N6 108.7(6) . . ?
N6 N5 H5 125.6 . . ?
O13 C80 C81 125.0(8) . . ?
O13 C80 C79 116.0(8) . . ?
C81 C80 C79 119.0(7) . . ?
C2 N1 Nd1 123.6(6) . . ?
C2 N1 C6 118.4(8) . . ?
C6 N1 Nd1 117.3(5) . . ?
C23 C24 H24 118.9 . . ?
C23 C24 C25 122.2(9) . . ?
C25 C24 H24 118.9 . . ?
O5 C21 C20 114.9(7) . . ?
N5 C21 O5 125.0(7) . . ?
N5 C21 C20 120.2(7) . . ?
C52 C51 H51 119.0 . . ?
C52 C51 C50 122.0(8) . . ?
C50 C51 H51 119.0 . . ?
C20 C19 H19 121.1 . . ?
C20 C19 C18 117.8(9) . . ?
C18 C19 H19 121.1 . . ?
C83 C88 H88 120.2 . . ?
C83 C88 C87 119.5(9) . . ?
C87 C88 H88 120.2 . . ?
C80 C81 H81 119.0 . . ?
C80 C81 C82 121.9(8) . . ?
C82 C81 H81 119.0 . . ?
N2 C7 O2 125.8(7) . . ?
N2 C7 C6 117.5(7) . . ?
O2 C7 C6 116.6(7) . . ?
C73 C72 H72 120.6 . . ?
C73 C72 C71 118.8(10) . . ?
C71 C72 H72 120.6 . . ?
O11 C65 C64 116.2(7) . . ?
O11 C65 C66 123.8(7) . . ?
C66 C65 C64 120.0(7) . . ?
C34 C33 H33 120.5 . . ?
C34 C33 C32 119.0(10) . . ?
C32 C33 H33 120.5 . . ?
N4 C16 C15 117.1(8) . . ?
N4 C16 C17 120.9(9) . . ?
C17 C16 C15 122.0(8) . . ?
C100 C99 H99 120.7 . . ?
C100 C99 C98 118.6(10) . . ?
C98 C99 H99 120.7 . . ?
C38 C39 H39 119.5 . . ?
C40 C39 H39 119.5 . . ?
C40 C39 C38 120.9(9) . . ?
C44 C49 C50 117.8(8) . . ?
C44 C49 C48 118.8(8) . . ?
C48 C49 C50 123.4(8) . . ?
C102 C103 H103 119.3 . . ?
C102 C103 C98 121.4(9) . . ?
C98 C103 H103 119.3 . . ?
O10 C52 C51 124.8(8) . . ?
O10 C52 C53 116.6(8) . . ?
C51 C52 C53 118.6(8) . . ?
O3 C14 C9 119.1(7) . . ?
O3 C14 C13 122.2(7) . . ?
C13 C14 C9 118.8(8) . . ?
C2 C3 H3 120.5 . . ?
C2 C3 C4 118.9(9) . . ?
C4 C3 H3 120.5 . . ?
O1 C1 C2 109.7(7) . . ?
O1 C1 H1A 109.7 . . ?
O1 C1 H1B 109.7 . . ?
C2 C1 H1A 109.7 . . ?
C2 C1 H1B 109.7 . . ?
H1A C1 H1B 108.2 . . ?
O6 C28 C27 122.9(8) . . ?
O6 C28 C23 119.2(7) . . ?
C27 C28 C23 118.0(8) . . ?
O15 C95 C96 123.4(8) . . ?
O15 C95 C94 117.0(7) . . ?
C96 C95 C94 119.5(8) . . ?
N5 N6 Nd2 118.8(5) . . ?
C22 N6 Nd2 126.2(6) . . ?
C22 N6 N5 114.0(7) . . ?
C63 C64 C65 122.0(5) . . ?
C63 C64 C59 120.0 . . ?
C59 C64 C65 118.0(5) . . ?
C64 C63 H63 120.0 . . ?
C64 C63 C62 120.0 . . ?
C62 C63 H63 120.0 . . ?
C63 C62 H62 120.0 . . ?
C61 C62 C63 120.0 . . ?
C61 C62 H62 120.0 . . ?
C62 C61 H61 120.0 . . ?
C62 C61 C60 120.0 . . ?
C60 C61 H61 120.0 . . ?
C61 C60 H60 120.0 . . ?
C59 C60 C61 120.0 . . ?
C59 C60 H60 120.0 . . ?
C64 C59 H59 120.0 . . ?
C60 C59 C64 120.0 . . ?
C60 C59 H59 120.0 . . ?
O8 C37 C38 114.5(8) . . ?
O8 C37 C36 124.6(8) . . ?
C36 C37 C38 120.9(7) . . ?
O12 C67 C66 124.7(8) . . ?
O12 C67 C68 117.0(7) . . ?
C66 C67 C68 118.3(7) . . ?
C72 C73 H73 119.6 . . ?
C68 C73 C72 120.8(10) . . ?
C68 C73 H73 119.6 . . ?
C39 C38 C37 122.7(8) . . ?
C43 C38 C39 118.1(8) . . ?
C43 C38 C37 119.1(8) . . ?
C99 C100 H100 119.3 . . ?
C101 C100 C99 121.5(10) . . ?
C101 C100 H100 119.3 . . ?
C72 C71 H71 119.8 . . ?
C70 C71 C72 120.3(9) . . ?
C70 C71 H71 119.8 . . ?
C65 C66 H66 117.9 . . ?
C67 C66 C65 124.3(8) . . ?
C67 C66 H66 117.9 . . ?
N4 C20 C21 113.6(7) . . ?
N4 C20 C19 122.6(8) . . ?
C19 C20 C21 123.7(8) . . ?
O9 C50 C51 124.5(8) . . ?
O9 C50 C49 115.7(8) . . ?
C51 C50 C49 119.8(7) . . ?
C54 C55 H55 118.5 . . ?
C56 C55 H55 118.5 . . ?
C56 C55 C54 122.9(10) . . ?
C33 C34 C35 124.3(9) . . ?
C33 C34 C29 118.2(9) . . ?
C29 C34 C35 117.6(8) . . ?
C4 C5 H5A 120.6 . . ?
C4 C5 C6 118.9(10) . . ?
C6 C5 H5A 120.6 . . ?
C103 C102 H102 120.4 . . ?
C103 C102 C101 119.3(10) . . ?
C101 C102 H102 120.4 . . ?
C54 C53 C52 124.0(9) . . ?
C54 C53 C58 118.7(9) . . ?
C58 C53 C52 117.3(8) . . ?
C95 C96 H96 118.3 . . ?
C97 C96 C95 123.5(8) . . ?
C97 C96 H96 118.3 . . ?
C11 C10 H10 119.8 . . ?
C11 C10 C9 120.5(9) . . ?
C9 C10 H10 119.8 . . ?
C68 C69 H69 120.0 . . ?
C70 C69 H69 120.0 . . ?
C70 C69 C68 119.9(9) . . ?
C86 C85 H85 119.3 . . ?
C86 C85 C84 121.4(10) . . ?
C84 C85 H85 119.3 . . ?
C76 C77 H77 120.3 . . ?
C76 C77 C78 119.5(9) . . ?
C78 C77 H77 120.3 . . ?
C106 O19 H19A 109.5 . . ?
C19 C18 H18 120.2 . . ?
C17 C18 C19 119.6(9) . . ?
C17 C18 H18 120.2 . . ?
C37 C36 H36 118.9 . . ?
C37 C36 C35 122.3(8) . . ?
C35 C36 H36 118.9 . . ?
C81 C82 C83 120.5(7) . . ?
O14 C82 C81 124.3(8) . . ?
O14 C82 C83 115.2(7) . . ?
C32 C31 H31 119.9 . . ?
C30 C31 H31 119.9 . . ?
C30 C31 C32 120.1(11) . . ?
C10 C11 H11 120.3 . . ?
C10 C11 C12 119.4(9) . . ?
C12 C11 H11 120.3 . . ?
C55 C54 C53 118.4(10) . . ?
C55 C54 H54 120.8 . . ?
C53 C54 H54 120.8 . . ?
N3 C8 H8 118.6 . . ?
N3 C8 C9 122.7(7) . . ?
C9 C8 H8 118.6 . . ?
C89 C94 C95 117.8(9) . . ?
C93 C94 C95 123.7(9) . . ?
C93 C94 C89 118.4(9) . . ?
C39 C40 H40 121.2 . . ?
C39 C40 C41 117.6(10) . . ?
C41 C40 H40 121.2 . . ?
C79 C74 H74 120.4 . . ?
C75 C74 H74 120.4 . . ?
C75 C74 C79 119.2(9) . . ?
C73 C68 C67 119.7(9) . . ?
C73 C68 C69 120.2(9) . . ?
C69 C68 C67 120.1(8) . . ?
C58 C57 H57 120.5 . . ?
C56 C57 H57 120.5 . . ?
C56 C57 C58 118.9(10) . . ?
C77 C76 H76 120.4 . . ?
C75 C76 C77 119.2(10) . . ?
C75 C76 H76 120.4 . . ?
C85 C86 H86 120.2 . . ?
C85 C86 C87 119.6(10) . . ?
C87 C86 H86 120.2 . . ?
C94 C89 H89 120.2 . . ?
C90 C89 C94 119.7(12) . . ?
C90 C89 H89 120.2 . . ?
C16 C15 H15A 109.8 . . ?
C16 C15 H15B 109.8 . . ?
H15A C15 H15B 108.2 . . ?
O4 C15 C16 109.4(7) . . ?
O4 C15 H15A 109.8 . . ?
O4 C15 H15B 109.8 . . ?
C99 C98 C97 121.2(8) . . ?
C103 C98 C99 119.5(8) . . ?
C103 C98 C97 119.2(8) . . ?
C14 C9 C8 123.9(7) . . ?
C10 C9 C14 119.4(8) . . ?
C10 C9 C8 116.8(8) . . ?
O16 C97 C96 123.4(8) . . ?
O16 C97 C98 115.3(7) . . ?
C96 C97 C98 121.3(7) . . ?
C74 C79 C80 118.4(8) . . ?
C78 C79 C80 122.6(8) . . ?
C78 C79 C74 119.0(8) . . ?
C38 C43 H43 119.2 . . ?
C42 C43 C38 121.7(10) . . ?
C42 C43 H43 119.2 . . ?
C49 C44 H44 119.9 . . ?
C49 C44 C45 120.2(9) . . ?
C45 C44 H44 119.9 . . ?
C85 C84 H84 120.1 . . ?
C85 C84 C83 119.8(9) . . ?
C83 C84 H84 120.1 . . ?
C74 C75 H75 118.8 . . ?
C76 C75 C74 122.4(10) . . ?
C76 C75 H75 118.8 . . ?
C88 C83 C82 119.1(8) . . ?
C88 C83 C84 119.1(9) . . ?
C84 C83 C82 121.8(8) . . ?
C33 C32 H32 119.4 . . ?
C31 C32 C33 121.3(10) . . ?
C31 C32 H32 119.4 . . ?
C14 C13 H13 119.1 . . ?
C12 C13 C14 121.8(9) . . ?
C12 C13 H13 119.1 . . ?
C71 C70 C69 119.9(10) . . ?
C71 C70 H70 120.0 . . ?
C69 C70 H70 120.0 . . ?
C27 C26 H26 119.7 . . ?
C27 C26 C25 120.6(9) . . ?
C25 C26 H26 119.7 . . ?
C94 C93 H93 119.3 . . ?
C92 C93 C94 121.3(11) . . ?
C92 C93 H93 119.3 . . ?
C28 C27 H27 119.2 . . ?
C26 C27 C28 121.7(9) . . ?
C26 C27 H27 119.2 . . ?
N6 C22 H22 118.1 . . ?
N6 C22 C23 123.8(8) . . ?
C23 C22 H22 118.1 . . ?
O7 C35 C34 114.7(8) . . ?
O7 C35 C36 124.7(8) . . ?
C36 C35 C34 120.6(7) . . ?
C24 C23 C28 118.8(8) . . ?
C24 C23 C22 118.8(8) . . ?
C22 C23 C28 122.3(7) . . ?
C11 C12 H12 120.0 . . ?
C13 C12 C11 120.0(9) . . ?
C13 C12 H12 120.0 . . ?
C77 C78 H78 119.7 . . ?
C79 C78 C77 120.6(9) . . ?
C79 C78 H78 119.7 . . ?
C49 C48 H48 120.3 . . ?
C49 C48 C47 119.5(10) . . ?
C47 C48 H48 120.3 . . ?
C88 C87 H87 119.7 . . ?
C86 C87 C88 120.6(10) . . ?
C86 C87 H87 119.7 . . ?
C3 C4 H4 120.3 . . ?
C5 C4 C3 119.3(10) . . ?
C5 C4 H4 120.3 . . ?
C53 C58 C57 120.9(9) . . ?
C53 C58 H58 119.5 . . ?
C57 C58 H58 119.5 . . ?
C34 C29 H29 119.5 . . ?
C30 C29 C34 121.0(10) . . ?
C30 C29 H29 119.5 . . ?
C16 C17 H17 120.3 . . ?
C18 C17 C16 119.4(9) . . ?
C18 C17 H17 120.3 . . ?
C55 C56 C57 120.1(10) . . ?
C55 C56 H56 120.0 . . ?
C57 C56 H56 120.0 . . ?
C40 C41 H41 119.1 . . ?
C42 C41 C40 121.7(10) . . ?
C42 C41 H41 119.1 . . ?
C31 C30 C29 120.4(11) . . ?
C31 C30 H30 119.8 . . ?
C29 C30 H30 119.8 . . ?
C92 C91 H91 119.7 . . ?
C92 C91 C90 120.7(12) . . ?
C90 C91 H91 119.7 . . ?
C100 C101 C102 119.8(9) . . ?
C100 C101 H101 120.1 . . ?
C102 C101 H101 120.1 . . ?
C24 C25 C26 118.7(9) . . ?
C24 C25 H25 120.6 . . ?
C26 C25 H25 120.6 . . ?
C44 C45 H45 119.8 . . ?
C46 C45 C44 120.4(10) . . ?
C46 C45 H45 119.8 . . ?
Nd2 O2 Nd1 111.7(2) . . ?
C7 O2 Nd2 121.6(5) . . ?
C7 O2 Nd1 119.9(5) . . ?
C82 O14 Nd3 137.1(6) . . ?
C15 O4 Nd3 125.3(6) . . ?
N1 C6 C7 112.9(7) . . ?
N1 C6 C5 122.5(8) . . ?
C5 C6 C7 124.7(8) . . ?
C45 C46 H46 119.6 . . ?
C47 C46 C45 120.8(10) . . ?
C47 C46 H46 119.6 . . ?
C48 C47 H47 119.8 . . ?
C46 C47 C48 120.4(10) . . ?
C46 C47 H47 119.8 . . ?
C43 C42 H42 120.1 . . ?
C41 C42 C43 119.8(11) . . ?
C41 C42 H42 120.1 . . ?
C93 C92 H92 119.6 . . ?
C91 C92 C93 120.7(12) . . ?
C91 C92 H92 119.6 . . ?
C89 C90 C91 119.1(13) . . ?
C89 C90 H90 120.4 . . ?
C91 C90 H90 120.4 . . ?
O19 C106 H10D 109.5 . . ?
O19 C106 H10E 109.5 . . ?
O19 C106 H10F 109.5 . . ?
H10D C106 H10E 109.5 . . ?
H10D C106 H10F 109.5 . . ?
H10E C106 H10F 109.5 . . ?
O18 C105 H10A 109.5 . . ?
O18 C105 H10B 109.5 . . ?
O18 C105 H10C 109.5 . . ?
H10A C105 H10B 109.5 . . ?
H10A C105 H10C 109.5 . . ?
H10B C105 H10C 109.5 . . ?
H10G C104 H10H 109.5 . . ?
H10G C104 H10I 109.5 . . ?
H10H C104 H10I 109.5 . . ?
O17 C104 H10G 109.5 . . ?
O17 C104 H10H 109.5 . . ?
O17 C104 H10I 109.5 . . ?
C104 O17 H17A 109.5 . . ?

loop_
_geom_bond_atom_site_label_1
_geom_bond_atom_site_label_2
_geom_bond_distance
_geom_bond_site_symmetry_2
_geom_bond_publ_flag
Nd2 O6 2.352(5) . ?
Nd2 O3 2.353(5) . ?
Nd2 O11 2.258(5) . ?
Nd2 O5 2.284(5) . ?
Nd2 O12 2.270(5) . ?
Nd2 N3 2.490(6) . ?
Nd2 N6 2.527(7) . ?
Nd2 O2 2.287(5) . ?
Nd3 O3 2.315(5) . ?
Nd3 O13 2.322(5) . ?
Nd3 O15 2.276(6) . ?
Nd3 O5 2.330(5) . ?
Nd3 O16 2.275(5) . ?
Nd3 N4 2.465(7) . ?
Nd3 O14 2.260(6) . ?
Nd3 O4 2.391(6) . ?
Nd1 O6 2.304(5) . ?
Nd1 O8 2.299(5) . ?
Nd1 O10 2.260(6) . ?
Nd1 O9 2.299(5) . ?
Nd1 O1 2.414(6) . ?
Nd1 O7 2.271(6) . ?
Nd1 N1 2.480(7) . ?
Nd1 O2 2.338(5) . ?
O6 C28 1.343(9) . ?
O3 C14 1.341(9) . ?
O13 C80 1.286(9) . ?
O15 C95 1.279(10) . ?
O11 C65 1.278(9) . ?
O5 C21 1.301(9) . ?
O8 C37 1.275(9) . ?
O10 C52 1.253(10) . ?
O12 C67 1.280(9) . ?
O9 C50 1.250(9) . ?
O16 C97 1.279(9) . ?
N4 C16 1.325(10) . ?
N4 C20 1.351(11) . ?
O1 C1 1.444(11) . ?
O18 H18A 0.8400 . ?
O18 C105 1.425(17) . ?
N3 N2 1.402(9) . ?
N3 C8 1.321(10) . ?
O7 C35 1.272(9) . ?
N2 H2 0.8800 . ?
N2 C7 1.270(10) . ?
C2 N1 1.336(10) . ?
C2 C3 1.393(13) . ?
C2 C1 1.466(14) . ?
N5 H5 0.8800 . ?
N5 C21 1.294(10) . ?
N5 N6 1.407(9) . ?
C80 C81 1.398(11) . ?
C80 C79 1.511(12) . ?
N1 C6 1.363(11) . ?
C24 H24 0.9500 . ?
C24 C23 1.392(12) . ?
C24 C25 1.394(13) . ?
C21 C20 1.495(11) . ?
C51 H51 0.9500 . ?
C51 C52 1.401(12) . ?
C51 C50 1.410(12) . ?
C19 H19 0.9500 . ?
C19 C20 1.387(11) . ?
C19 C18 1.402(12) . ?
C88 H88 0.9500 . ?
C88 C83 1.393(13) . ?
C88 C87 1.401(13) . ?
C81 H81 0.9500 . ?
C81 C82 1.404(11) . ?
C7 O2 1.318(9) . ?
C7 C6 1.485(11) . ?
C72 H72 0.9500 . ?
C72 C73 1.377(13) . ?
C72 C71 1.422(15) . ?
C65 C64 1.485(9) . ?
C65 C66 1.406(12) . ?
C33 H33 0.9500 . ?
C33 C34 1.391(12) . ?
C33 C32 1.402(14) . ?
C16 C15 1.492(13) . ?
C16 C17 1.423(13) . ?
C99 H99 0.9500 . ?
C99 C100 1.396(13) . ?
C99 C98 1.397(12) . ?
C39 H39 0.9500 . ?
C39 C38 1.413(12) . ?
C39 C40 1.393(13) . ?
C49 C50 1.512(12) . ?
C49 C44 1.379(12) . ?
C49 C48 1.393(12) . ?
C103 H103 0.9500 . ?
C103 C102 1.381(12) . ?
C103 C98 1.389(12) . ?
C52 C53 1.508(12) . ?
C14 C9 1.419(11) . ?
C14 C13 1.390(11) . ?
C3 H3 0.9500 . ?
C3 C4 1.399(15) . ?
C1 H1A 0.9900 . ?
C1 H1B 0.9900 . ?
C28 C27 1.403(12) . ?
C28 C23 1.464(12) . ?
C95 C96 1.398(11) . ?
C95 C94 1.490(12) . ?
N6 C22 1.305(10) . ?
C64 C63 1.3900 . ?
C64 C59 1.3900 . ?
C63 H63 0.9500 . ?
C63 C62 1.3900 . ?
C62 H62 0.9500 . ?
C62 C61 1.3900 . ?
C61 H61 0.9500 . ?
C61 C60 1.3900 . ?
C60 H60 0.9500 . ?
C60 C59 1.3900 . ?
C59 H59 0.9500 . ?
C37 C38 1.476(11) . ?
C37 C36 1.377(12) . ?
C67 C66 1.400(11) . ?
C67 C68 1.499(12) . ?
C73 H73 0.9500 . ?
C73 C68 1.375(13) . ?
C38 C43 1.406(13) . ?
C100 H100 0.9500 . ?
C100 C101 1.377(16) . ?
C71 H71 0.9500 . ?
C71 C70 1.371(14) . ?
C66 H66 0.9500 . ?
C55 H55 0.9500 . ?
C55 C54 1.391(14) . ?
C55 C56 1.341(15) . ?
C34 C35 1.501(12) . ?
C34 C29 1.416(13) . ?
C5 H5A 0.9500 . ?
C5 C4 1.368(12) . ?
C5 C6 1.387(12) . ?
C102 H102 0.9500 . ?
C102 C101 1.391(14) . ?
C53 C54 1.392(12) . ?
C53 C58 1.398(13) . ?
C96 H96 0.9500 . ?
C96 C97 1.394(11) . ?
C10 H10 0.9500 . ?
C10 C11 1.378(13) . ?
C10 C9 1.410(12) . ?
C69 H69 0.9500 . ?
C69 C68 1.396(13) . ?
C69 C70 1.386(13) . ?
C85 H85 0.9500 . ?
C85 C86 1.363(15) . ?
C85 C84 1.381(13) . ?
C77 H77 0.9500 . ?
C77 C76 1.398(14) . ?
C77 C78 1.398(13) . ?
O19 H19A 0.8400 . ?
O19 C106 1.397(18) . ?
C18 H18 0.9500 . ?
C18 C17 1.361(14) . ?
C36 H36 0.9500 . ?
C36 C35 1.409(12) . ?
C82 C83 1.485(12) . ?
C82 O14 1.263(9) . ?
C31 H31 0.9500 . ?
C31 C32 1.381(16) . ?
C31 C30 1.348(15) . ?
C11 H11 0.9500 . ?
C11 C12 1.424(15) . ?
C54 H54 0.9500 . ?
C8 H8 0.9500 . ?
C8 C9 1.426(12) . ?
C94 C89 1.408(14) . ?
C94 C93 1.400(13) . ?
C40 H40 0.9500 . ?
C40 C41 1.429(15) . ?
C74 H74 0.9500 . ?
C74 C79 1.398(12) . ?
C74 C75 1.386(13) . ?
C57 H57 0.9500 . ?
C57 C58 1.401(13) . ?
C57 C56 1.375(14) . ?
C76 H76 0.9500 . ?
C76 C75 1.359(14) . ?
C86 H86 0.9500 . ?
C86 C87 1.395(15) . ?
C89 H89 0.9500 . ?
C89 C90 1.392(14) . ?
C15 H15A 0.9900 . ?
C15 H15B 0.9900 . ?
C15 O4 1.425(11) . ?
C98 C97 1.506(11) . ?
C79 C78 1.394(12) . ?
C43 H43 0.9500 . ?
C43 C42 1.367(14) . ?
C44 H44 0.9500 . ?
C44 C45 1.399(13) . ?
C84 H84 0.9500 . ?
C84 C83 1.418(12) . ?
C75 H75 0.9500 . ?
C32 H32 0.9500 . ?
C13 H13 0.9500 . ?
C13 C12 1.360(13) . ?
C70 H70 0.9500 . ?
C26 H26 0.9500 . ?
C26 C27 1.385(13) . ?
C26 C25 1.419(14) . ?
C93 H93 0.9500 . ?
C93 C92 1.360(15) . ?
C27 H27 0.9500 . ?
C22 H22 0.9500 . ?
C22 C23 1.424(12) . ?
C12 H12 0.9500 . ?
C78 H78 0.9500 . ?
C48 H48 0.9500 . ?
C48 C47 1.417(14) . ?
C87 H87 0.9500 . ?
C4 H4 0.9500 . ?
C58 H58 0.9500 . ?
C29 H29 0.9500 . ?
C29 C30 1.381(13) . ?
C17 H17 0.9500 . ?
C56 H56 0.9500 . ?
C41 H41 0.9500 . ?
C41 C42 1.364(15) . ?
C30 H30 0.9500 . ?
C91 H91 0.9500 . ?
C91 C92 1.348(19) . ?
C91 C90 1.413(19) . ?
C101 H101 0.9500 . ?
C25 H25 0.9500 . ?
C45 H45 0.9500 . ?
C45 C46 1.361(14) . ?
C46 H46 0.9500 . ?
C46 C47 1.339(15) . ?
C47 H47 0.9500 . ?
C42 H42 0.9500 . ?
C92 H92 0.9500 . ?
C90 H90 0.9500 . ?
C106 H10D 0.9800 . ?
C106 H10E 0.9800 . ?
C106 H10F 0.9800 . ?
C105 H10A 0.9800 . ?
C105 H10B 0.9800 . ?
C105 H10C 0.9800 . ?
C104 H10G 0.9800 . ?
C104 H10H 0.9800 . ?
C104 H10I 0.9800 . ?
C104 O17 1.334(19) . ?
O17 H17A 0.8400 . ?

loop_
_geom_torsion_atom_site_label_1
_geom_torsion_atom_site_label_2
_geom_torsion_atom_site_label_3
_geom_torsion_atom_site_label_4
_geom_torsion
_geom_torsion_site_symmetry_1
_geom_torsion_site_symmetry_2
_geom_torsion_site_symmetry_3
_geom_torsion_site_symmetry_4
_geom_torsion_publ_flag
Nd2 O6 C28 C27 122.2(7) . . . . ?
Nd2 O6 C28 C23 -57.4(9) . . . . ?
Nd2 O3 C14 C9 -61.9(9) . . . . ?
Nd2 O3 C14 C13 118.9(7) . . . . ?
Nd2 O11 C65 C64 176.1(5) . . . . ?
Nd2 O11 C65 C66 -5.3(13) . . . . ?
Nd2 O5 C21 N5 -10.4(10) . . . . ?
Nd2 O5 C21 C20 170.7(5) . . . . ?
Nd2 O12 C67 C66 21.2(13) . . . . ?
Nd2 O12 C67 C68 -161.6(6) . . . . ?
Nd2 N3 N2 C7 3.1(8) . . . . ?
Nd2 N3 C8 C9 12.6(11) . . . . ?
Nd2 N6 C22 C23 13.9(12) . . . . ?
Nd3 O3 C14 C9 82.2(8) . . . . ?
Nd3 O3 C14 C13 -97.1(8) . . . . ?
Nd3 O13 C80 C81 -19.2(13) . . . . ?
Nd3 O13 C80 C79 163.3(5) . . . . ?
Nd3 O15 C95 C96 -4.0(14) . . . . ?
Nd3 O15 C95 C94 177.5(6) . . . . ?
Nd3 O5 C21 N5 147.0(6) . . . . ?
Nd3 O5 C21 C20 -31.8(8) . . . . ?
Nd3 O16 C97 C96 -4.1(13) . . . . ?
Nd3 O16 C97 C98 176.6(5) . . . . ?
Nd3 N4 C16 C15 9.2(10) . . . . ?
Nd3 N4 C16 C17 -168.4(6) . . . . ?
Nd3 N4 C20 C21 -3.6(8) . . . . ?
Nd3 N4 C20 C19 171.9(6) . . . . ?
Nd1 O6 C28 C27 -85.8(9) . . . . ?
Nd1 O6 C28 C23 94.5(8) . . . . ?
Nd1 O8 C37 C38 169.4(5) . . . . ?
Nd1 O8 C37 C36 -9.9(13) . . . . ?
Nd1 O10 C52 C51 1.5(14) . . . . ?
Nd1 O10 C52 C53 -178.6(6) . . . . ?
Nd1 O9 C50 C51 0.4(14) . . . . ?
Nd1 O9 C50 C49 178.7(5) . . . . ?
Nd1 O1 C1 C2 -28.5(10) . . . . ?
Nd1 O7 C35 C34 -160.0(6) . . . . ?
Nd1 O7 C35 C36 20.9(13) . . . . ?
Nd1 N1 C6 C7 10.6(9) . . . . ?
Nd1 N1 C6 C5 -169.0(6) . . . . ?
O6 C28 C27 C26 -179.4(8) . . . . ?
O6 C28 C23 C24 -179.0(8) . . . . ?
O6 C28 C23 C22 -2.3(12) . . . . ?
O3 C14 C9 C10 -174.4(8) . . . . ?
O3 C14 C9 C8 4.9(13) . . . . ?
O3 C14 C13 C12 175.6(9) . . . . ?
O13 C80 C81 C82 -2.7(14) . . . . ?
O13 C80 C79 C74 -25.5(12) . . . . ?
O13 C80 C79 C78 154.9(8) . . . . ?
O15 C95 C96 C97 -5.6(14) . . . . ?
O15 C95 C94 C89 27.3(12) . . . . ?
O15 C95 C94 C93 -154.9(9) . . . . ?
O11 C65 C64 C63 -173.6(6) . . . . ?
O11 C65 C64 C59 4.7(10) . . . . ?
O11 C65 C66 C67 -9.0(15) . . . . ?
O5 C21 C20 N4 22.0(10) . . . . ?
O5 C21 C20 C19 -153.5(8) . . . . ?
O8 C37 C38 C39 144.4(8) . . . . ?
O8 C37 C38 C43 -34.8(12) . . . . ?
O8 C37 C36 C35 -3.5(14) . . . . ?
O10 C52 C53 C54 156.4(9) . . . . ?
O10 C52 C53 C58 -24.4(12) . . . . ?
O12 C67 C66 C65 0.9(15) . . . . ?
O12 C67 C68 C73 -46.4(12) . . . . ?
O12 C67 C68 C69 134.3(9) . . . . ?
N4 C16 C15 O4 1.7(11) . . . . ?
N4 C16 C17 C18 -3.1(13) . . . . ?
N3 N2 C7 O2 -0.7(11) . . . . ?
N3 N2 C7 C6 175.5(6) . . . . ?
N3 C8 C9 C14 19.4(13) . . . . ?
N3 C8 C9 C10 -161.2(8) . . . . ?
N2 N3 C8 C9 178.6(7) . . . . ?
N2 C7 O2 Nd2 -2.4(11) . . . . ?
N2 C7 O2 Nd1 146.2(7) . . . . ?
N2 C7 C6 N1 -165.2(7) . . . . ?
N2 C7 C6 C5 14.4(12) . . . . ?
C2 N1 C6 C7 -179.3(7) . . . . ?
C2 N1 C6 C5 1.1(12) . . . . ?
C2 C3 C4 C5 0.8(15) . . . . ?
N5 C21 C20 N4 -156.9(7) . . . . ?
N5 C21 C20 C19 27.6(12) . . . . ?
N5 N6 C22 C23 -178.1(7) . . . . ?
C80 C81 C82 C83 -175.7(8) . . . . ?
C80 C81 C82 O14 4.9(15) . . . . ?
C80 C79 C78 C77 179.8(9) . . . . ?
N1 C2 C3 C4 0.2(15) . . . . ?
N1 C2 C1 O1 24.7(11) . . . . ?
C21 N5 N6 Nd2 5.5(8) . . . . ?
C21 N5 N6 C22 -163.5(7) . . . . ?
C51 C52 C53 C54 -23.8(13) . . . . ?
C51 C52 C53 C58 155.5(9) . . . . ?
C19 C18 C17 C16 -0.3(14) . . . . ?
C81 C80 C79 C74 156.9(9) . . . . ?
C81 C80 C79 C78 -22.8(13) . . . . ?
C81 C82 C83 C88 -155.6(9) . . . . ?
C81 C82 C83 C84 28.2(14) . . . . ?
C81 C82 O14 Nd3 16.4(15) . . . . ?
C72 C73 C68 C67 -179.6(10) . . . . ?
C72 C73 C68 C69 -0.4(16) . . . . ?
C72 C71 C70 C69 -1.5(17) . . . . ?
C65 C64 C63 C62 178.2(8) . . . . ?
C65 C64 C59 C60 -178.3(8) . . . . ?
C33 C34 C35 O7 -164.0(8) . . . . ?
C33 C34 C35 C36 15.1(13) . . . . ?
C33 C34 C29 C30 -0.3(14) . . . . ?
C16 N4 C20 C21 -175.7(7) . . . . ?
C16 N4 C20 C19 -0.2(12) . . . . ?
C16 C15 O4 Nd3 -12.7(10) . . . . ?
C99 C100 C101 C102 -1.4(18) . . . . ?
C99 C98 C97 O16 -165.2(8) . . . . ?
C99 C98 C97 C96 15.5(12) . . . . ?
C39 C38 C43 C42 -0.3(16) . . . . ?
C39 C40 C41 C42 0.5(18) . . . . ?
C49 C44 C45 C46 0.6(15) . . . . ?
C49 C48 C47 C46 -2(2) . . . . ?
C103 C102 C101 C100 -0.5(17) . . . . ?
C103 C98 C97 O16 11.4(11) . . . . ?
C103 C98 C97 C96 -167.9(8) . . . . ?
C52 C51 C50 O9 -0.7(14) . . . . ?
C52 C51 C50 C49 -178.9(8) . . . . ?
C52 C53 C54 C55 -179.0(9) . . . . ?
C52 C53 C58 C57 179.1(8) . . . . ?
C14 C13 C12 C11 1.0(16) . . . . ?
C3 C2 N1 Nd1 168.4(7) . . . . ?
C3 C2 N1 C6 -1.1(13) . . . . ?
C3 C2 C1 O1 -156.2(9) . . . . ?
C1 C2 N1 Nd1 -12.4(10) . . . . ?
C1 C2 N1 C6 178.1(7) . . . . ?
C1 C2 C3 C4 -178.9(9) . . . . ?
C95 C96 C97 O16 9.3(13) . . . . ?
C95 C96 C97 C98 -171.5(8) . . . . ?
C95 C94 C89 C90 175.3(10) . . . . ?
C95 C94 C93 C92 -176.5(10) . . . . ?
N6 N5 C21 O5 2.3(11) . . . . ?
N6 N5 C21 C20 -178.9(6) . . . . ?
N6 C22 C23 C24 -160.1(9) . . . . ?
N6 C22 C23 C28 23.2(13) . . . . ?
C64 C65 C66 C67 169.6(8) . . . . ?
C64 C63 C62 C61 0.0 . . . . ?
C63 C64 C59 C60 0.0 . . . . ?
C63 C62 C61 C60 0.0 . . . . ?
C62 C61 C60 C59 0.0 . . . . ?
C61 C60 C59 C64 0.0 . . . . ?
C59 C64 C63 C62 0.0 . . . . ?
C37 C38 C43 C42 178.9(11) . . . . ?
C37 C36 C35 O7 -1.6(14) . . . . ?
C37 C36 C35 C34 179.4(8) . . . . ?
C73 C72 C71 C70 3.3(18) . . . . ?
C38 C39 C40 C41 -3.2(15) . . . . ?
C38 C37 C36 C35 177.2(8) . . . . ?
C38 C43 C42 C41 -2(2) . . . . ?
C100 C99 C98 C103 -3.2(14) . . . . ?
C100 C99 C98 C97 173.4(9) . . . . ?
C71 C72 C73 C68 -2.4(18) . . . . ?
C66 C65 C64 C63 7.7(11) . . . . ?
C66 C65 C64 C59 -174.0(7) . . . . ?
C66 C67 C68 C73 131.0(10) . . . . ?
C66 C67 C68 C69 -48.3(12) . . . . ?
C20 N4 C16 C15 -179.2(7) . . . . ?
C20 N4 C16 C17 3.3(11) . . . . ?
C20 C19 C18 C17 3.2(14) . . . . ?
C50 C51 C52 O10 -0.2(14) . . . . ?
C50 C51 C52 C53 179.9(8) . . . . ?
C50 C49 C44 C45 -179.8(8) . . . . ?
C50 C49 C48 C47 -179.6(11) . . . . ?
C34 C33 C32 C31 0.9(15) . . . . ?
C34 C29 C30 C31 1.5(17) . . . . ?
C102 C103 C98 C99 1.4(14) . . . . ?
C102 C103 C98 C97 -175.2(8) . . . . ?
C96 C95 C94 C89 -151.4(9) . . . . ?
C96 C95 C94 C93 26.4(13) . . . . ?
C10 C11 C12 C13 0.5(17) . . . . ?
C85 C86 C87 C88 -1.9(18) . . . . ?
C85 C84 C83 C88 2.2(16) . . . . ?
C85 C84 C83 C82 178.4(11) . . . . ?
C77 C76 C75 C74 -3.2(19) . . . . ?
C18 C19 C20 N4 -3.1(13) . . . . ?
C18 C19 C20 C21 172.0(8) . . . . ?
C36 C37 C38 C39 -36.3(13) . . . . ?
C36 C37 C38 C43 144.6(9) . . . . ?
C11 C10 C9 C14 -3.6(14) . . . . ?
C11 C10 C9 C8 177.0(9) . . . . ?
C54 C55 C56 C57 1.7(18) . . . . ?
C54 C53 C58 C57 -1.6(14) . . . . ?
C8 N3 N2 C7 -164.4(7) . . . . ?
C94 C95 C96 C97 172.9(8) . . . . ?
C94 C89 C90 C91 1.5(19) . . . . ?
C94 C93 C92 C91 1.3(18) . . . . ?
C40 C39 C38 C37 -176.0(9) . . . . ?
C40 C39 C38 C43 3.2(14) . . . . ?
C40 C41 C42 C43 2(2) . . . . ?
C74 C79 C78 C77 0.1(14) . . . . ?
C68 C67 C66 C65 -176.3(9) . . . . ?
C68 C69 C70 C71 -1.3(16) . . . . ?
C76 C77 C78 C79 -1.9(16) . . . . ?
C86 C85 C84 C83 -3(2) . . . . ?
C89 C94 C93 C92 1.3(15) . . . . ?
C15 C16 C17 C18 179.5(9) . . . . ?
C98 C99 C100 C101 3.2(17) . . . . ?
C98 C103 C102 C101 0.5(15) . . . . ?
C9 C14 C13 C12 -3.6(14) . . . . ?
C9 C10 C11 C12 0.9(17) . . . . ?
C79 C80 C81 C82 174.7(8) . . . . ?
C79 C74 C75 C76 1.4(18) . . . . ?
C44 C49 C50 O9 0.3(12) . . . . ?
C44 C49 C50 C51 178.6(8) . . . . ?
C44 C49 C48 C47 0.5(17) . . . . ?
C44 C45 C46 C47 -1.9(18) . . . . ?
C84 C85 C86 C87 3(2) . . . . ?
C75 C74 C79 C80 -179.6(9) . . . . ?
C75 C74 C79 C78 0.1(15) . . . . ?
C83 C88 C87 C86 1.0(17) . . . . ?
C83 C82 O14 Nd3 -163.1(6) . . . . ?
C32 C33 C34 C35 177.9(8) . . . . ?
C32 C33 C34 C29 -0.8(14) . . . . ?
C32 C31 C30 C29 -1.4(17) . . . . ?
C13 C14 C9 C10 4.9(13) . . . . ?
C13 C14 C9 C8 -175.8(8) . . . . ?
C70 C69 C68 C67 -178.5(9) . . . . ?
C70 C69 C68 C73 2.2(15) . . . . ?
C93 C94 C89 C90 -2.6(16) . . . . ?
C27 C28 C23 C24 1.3(12) . . . . ?
C27 C28 C23 C22 178.0(8) . . . . ?
C27 C26 C25 C24 -1.1(16) . . . . ?
C35 C34 C29 C30 -179.1(9) . . . . ?
C23 C24 C25 C26 2.8(16) . . . . ?
C23 C28 C27 C26 0.3(13) . . . . ?
C78 C77 C76 C75 3.3(17) . . . . ?
C48 C49 C50 O9 -179.7(9) . . . . ?
C48 C49 C50 C51 -1.3(14) . . . . ?
C48 C49 C44 C45 0.1(14) . . . . ?
C87 C88 C83 C82 -177.5(9) . . . . ?
C87 C88 C83 C84 -1.2(15) . . . . ?
C4 C5 C6 N1 -0.1(13) . . . . ?
C4 C5 C6 C7 -179.7(8) . . . . ?
C58 C53 C54 C55 1.7(14) . . . . ?
C58 C57 C56 C55 -1.4(16) . . . . ?
C29 C34 C35 O7 14.7(11) . . . . ?
C29 C34 C35 C36 -166.2(8) . . . . ?
C17 C16 C15 O4 179.2(8) . . . . ?
C56 C55 C54 C53 -1.8(17) . . . . ?
C56 C57 C58 C53 1.4(15) . . . . ?
C30 C31 C32 C33 0.2(17) . . . . ?
C25 C24 C23 C28 -2.8(15) . . . . ?
C25 C24 C23 C22 -179.7(9) . . . . ?
C25 C26 C27 C28 -0.4(15) . . . . ?
C45 C46 C47 C48 2(2) . . . . ?
O2 C7 C6 N1 11.3(10) . . . . ?
O2 C7 C6 C5 -169.1(8) . . . . ?
O14 C82 C83 C88 23.9(13) . . . . ?
O14 C82 C83 C84 -152.3(9) . . . . ?
C6 C7 O2 Nd2 -178.6(5) . . . . ?
C6 C7 O2 Nd1 -30.0(9) . . . . ?
C6 C5 C4 C3 -0.8(14) . . . . ?
C92 C91 C90 C89 1(2) . . . . ?
C90 C91 C92 C93 -2(2) . . . . ?
